data_4032699
loop_
_publ_author_name
'Xiang, Jia-Chen'
'Wang, Zi-Xuan'
'Cheng, Yan'
'Xia, Shi-Qing'
'Wang, Miao'
'Tang, Bo-Cheng'
'Wu, Yan-Dong'
'Wu, An-Xin'

_publ_section_title
;
 Divergent Synthesis of Functionalized Quinolines from Aniline and Two
 Distinct Amino Acids.
;
_journal_issue 17
_journal_name_full 'The Journal of organic chemistry'
_journal_page_first 9210
_journal_page_last 9216
_journal_paper_doi 10.1021/acs.joc.7b01501
_journal_volume 82
_journal_year 2017
_chemical_formula_sum 'C31 H19 N'
_chemical_formula_weight 405.47
_space_group_crystal_system triclinic
_space_group_IT_number 2
_space_group_name_Hall '-P 1'
_space_group_name_H-M_alt 'P -1'
_symmetry_space_group_name_Hall '-P 1'
_symmetry_space_group_name_H-M 'P -1'
_atom_sites_solution_hydrogens geom
_audit_creation_method SHELXL-2014/7
_cell_angle_alpha 94.186(12)
_cell_angle_beta 102.936(11)
_cell_angle_gamma 99.694(12)
_cell_formula_units_Z 2
_cell_length_a 7.260(3)
_cell_length_b 9.935(4)
_cell_length_c 14.865(6)
_cell_measurement_reflns_used 692
_cell_measurement_temperature 296(2)
_cell_measurement_theta_max 23.36
_cell_measurement_theta_min 2.39
_cell_volume 1023.2(7)
_computing_structure_refinement 'SHELXL-2014/7 (Sheldrick, 2014)'
_diffrn_ambient_temperature 296(2)
_diffrn_measured_fraction_theta_full 0.995
_diffrn_measured_fraction_theta_max 0.995
_diffrn_measurement_device_type CCD
_diffrn_radiation_type MoK\a
_diffrn_radiation_wavelength 0.71073
_diffrn_reflns_av_R_equivalents 0.0627
_diffrn_reflns_av_unetI/netI 0.0990
_diffrn_reflns_Laue_measured_fraction_full 0.995
_diffrn_reflns_Laue_measured_fraction_max 0.995
_diffrn_reflns_limit_h_max 8
_diffrn_reflns_limit_h_min -8
_diffrn_reflns_limit_k_max 11
_diffrn_reflns_limit_k_min -11
_diffrn_reflns_limit_l_max 17
_diffrn_reflns_limit_l_min -15
_diffrn_reflns_number 6638
_diffrn_reflns_point_group_measured_fraction_full 0.995
_diffrn_reflns_point_group_measured_fraction_max 0.995
_diffrn_reflns_theta_full 25.042
_diffrn_reflns_theta_max 25.042
_diffrn_reflns_theta_min 1.415
_exptl_absorpt_coefficient_mu 0.076
_exptl_absorpt_correction_type multi-scan
_exptl_absorpt_process_details sadabs
_exptl_crystal_colour yellow
_exptl_crystal_density_diffrn 1.316
_exptl_crystal_description Block
_exptl_crystal_F_000 424
_exptl_crystal_size_max 0.220
_exptl_crystal_size_mid 0.200
_exptl_crystal_size_min 0.180
_exptl_transmission_factor_max 0.864
_exptl_transmission_factor_min 0.864
_refine_diff_density_max 0.276
_refine_diff_density_min -0.362
_refine_diff_density_rms 0.071
_refine_ls_extinction_method none
_refine_ls_goodness_of_fit_ref 0.942
_refine_ls_hydrogen_treatment constr
_refine_ls_matrix_type full
_refine_ls_number_parameters 289
_refine_ls_number_reflns 3604
_refine_ls_number_restraints 0
_refine_ls_restrained_S_all 0.942
_refine_ls_R_factor_all 0.1363
_refine_ls_R_factor_gt 0.0760
_refine_ls_shift/su_max 0.000
_refine_ls_shift/su_mean 0.000
_refine_ls_structure_factor_coef Fsqd
_refine_ls_weighting_details 'w=1/[\s^2^(Fo^2^)+(0.1131P)^2^] where P=(Fo^2^+2Fc^2^)/3'
_refine_ls_weighting_scheme calc
_refine_ls_wR_factor_gt 0.1853
_refine_ls_wR_factor_ref 0.2348
_reflns_Friedel_coverage 0.000
_reflns_number_gt 1778
_reflns_number_total 3604
_reflns_threshold_expression 'I > 2\s(I)'
_cod_data_source_file jo7b01501_si_003.cif
_cod_data_source_block 1_a
_cod_database_code 4032699
_shelx_shelxl_version_number 2014/7
_shelx_space_group_comment
;
The symmetry employed for this shelxl refinement is uniquely defined
by the following loop, which should always be used as a source of
symmetry information in preference to the above space-group names.
They are only intended as comments.
;
_shelx_estimated_absorpt_t_min 0.984
_shelx_estimated_absorpt_t_max 0.986

loop_
_space_group_symop_operation_xyz
'x, y, z'
'-x, -y, -z'

loop_
_atom_site_label
_atom_site_type_symbol
_atom_site_fract_x
_atom_site_fract_y
_atom_site_fract_z
_atom_site_U_iso_or_equiv
_atom_site_adp_type
_atom_site_occupancy
_atom_site_site_symmetry_order
_atom_site_calc_flag
_atom_site_refinement_flags_posn
_atom_site_refinement_flags_adp
C1 C 0.7887(5) 0.9204(4) 0.2988(2) 0.0539(9) Uani 1 1 d . .
C2 C 0.7840(5) 1.0267(4) 0.2434(3) 0.0656(11) Uani 1 1 d . .
H2 H 0.7981 1.0123 0.1830 0.079 Uiso 1 1 calc R U
C3 C 0.7586(5) 1.1547(4) 0.2774(3) 0.0690(11) Uani 1 1 d . .
H3 H 0.7542 1.2248 0.2393 0.083 Uiso 1 1 calc R U
C4 C 0.7400(5) 1.1781(4) 0.3664(3) 0.0614(10) Uani 1 1 d . .
H4 H 0.7231 1.2643 0.3879 0.074 Uiso 1 1 calc R U
C5 C 0.7460(4) 1.0755(3) 0.4257(2) 0.0489(9) Uani 1 1 d . .
C6 C 0.7678(4) 0.9435(3) 0.3907(2) 0.0468(8) Uani 1 1 d . .
C7 C 0.7703(4) 0.8354(3) 0.4495(2) 0.0425(8) Uani 1 1 d . .
C8 C 0.7510(4) 0.8595(3) 0.5410(2) 0.0419(8) Uani 1 1 d . .
C9 C 0.7341(4) 0.9943(3) 0.5755(2) 0.0472(8) Uani 1 1 d . .
H9 H 0.7245 1.0120 0.6364 0.057 Uiso 1 1 calc R U
C10 C 0.7322(5) 1.0962(3) 0.5194(2) 0.0503(9) Uani 1 1 d . .
H10 H 0.7215 1.1829 0.5432 0.060 Uiso 1 1 calc R U
C11 C 0.8133(5) 0.7855(4) 0.2658(3) 0.0624(11) Uani 1 1 d . .
H11 H 0.8284 0.7692 0.2057 0.075 Uiso 1 1 calc R U
C12 C 0.8147(5) 0.6843(4) 0.3196(2) 0.0576(10) Uani 1 1 d . .
H12 H 0.8306 0.5990 0.2957 0.069 Uiso 1 1 calc R U
C13 C 0.7926(5) 0.7013(4) 0.4133(2) 0.0480(9) Uani 1 1 d . .
C14 C 0.7939(5) 0.5986(4) 0.4696(2) 0.0533(9) Uani 1 1 d . .
H14 H 0.8089 0.5126 0.4464 0.064 Uiso 1 1 calc R U
C15 C 0.7734(5) 0.6181(3) 0.5611(2) 0.0482(9) Uani 1 1 d . .
C16 C 0.7505(4) 0.7495(3) 0.5974(2) 0.0428(8) Uani 1 1 d . .
C17 C 0.7258(4) 0.6711(3) 0.7396(2) 0.0446(8) Uani 1 1 d . .
C18 C 0.7634(5) 0.5390(3) 0.7110(2) 0.0479(9) Uani 1 1 d . .
C19 C 0.7798(5) 0.5154(3) 0.6218(2) 0.0530(9) Uani 1 1 d . .
H19 H 0.7956 0.4288 0.6003 0.064 Uiso 1 1 calc R U
C20 C 0.7957(5) 0.4318(3) 0.7755(2) 0.0453(8) Uani 1 1 d . .
C21 C 0.6910(5) 0.2997(3) 0.7523(3) 0.0536(9) Uani 1 1 d . .
H21 H 0.5949 0.2782 0.6976 0.064 Uiso 1 1 calc R U
C22 C 0.7275(5) 0.1980(4) 0.8103(3) 0.0598(10) Uani 1 1 d . .
H22 H 0.6571 0.1089 0.7941 0.072 Uiso 1 1 calc R U
C23 C 0.8683(6) 0.2308(4) 0.8914(3) 0.0608(10) Uani 1 1 d . .
H23 H 0.8910 0.1639 0.9310 0.073 Uiso 1 1 calc R U
C24 C 0.9763(5) 0.3617(4) 0.9147(3) 0.0607(10) Uani 1 1 d . .
H24 H 1.0746 0.3826 0.9686 0.073 Uiso 1 1 calc R U
C25 C 0.9367(5) 0.4634(4) 0.8565(3) 0.0560(10) Uani 1 1 d . .
H25 H 1.0065 0.5528 0.8729 0.067 Uiso 1 1 calc R U
C26 C 0.6758(5) 0.7051(3) 0.8293(2) 0.0465(8) Uani 1 1 d . .
C27 C 0.5472(5) 0.6134(4) 0.8625(3) 0.0583(10) Uani 1 1 d . .
H27 H 0.5005 0.5253 0.8316 0.070 Uiso 1 1 calc R U
C28 C 0.4877(5) 0.6522(4) 0.9415(3) 0.0657(11) Uani 1 1 d . .
H28 H 0.4002 0.5906 0.9627 0.079 Uiso 1 1 calc R U
C29 C 0.5579(6) 0.7808(5) 0.9879(3) 0.0712(12) Uani 1 1 d . .
H29 H 0.5184 0.8065 1.0409 0.085 Uiso 1 1 calc R U
C30 C 0.6864(6) 0.8723(4) 0.9567(3) 0.0711(12) Uani 1 1 d . .
H30 H 0.7351 0.9595 0.9890 0.085 Uiso 1 1 calc R U
C31 C 0.7438(6) 0.8349(4) 0.8770(2) 0.0587(10) Uani 1 1 d . .
H31 H 0.8291 0.8979 0.8555 0.070 Uiso 1 1 calc R U
N1 N 0.7250(4) 0.7715(3) 0.68505(19) 0.0465(7) Uani 1 1 d . .

loop_
_atom_site_aniso_label
_atom_site_aniso_U_11
_atom_site_aniso_U_22
_atom_site_aniso_U_33
_atom_site_aniso_U_23
_atom_site_aniso_U_13
_atom_site_aniso_U_12
C1 0.0448(18) 0.069(3) 0.049(2) 0.0103(19) 0.0116(16) 0.0136(19)
C2 0.063(2) 0.080(3) 0.057(2) 0.015(2) 0.0160(19) 0.015(2)
C3 0.062(2) 0.073(3) 0.074(3) 0.028(2) 0.014(2) 0.013(2)
C4 0.057(2) 0.055(2) 0.075(3) 0.015(2) 0.017(2) 0.013(2)
C5 0.0404(18) 0.047(2) 0.058(2) 0.0082(18) 0.0092(16) 0.0070(16)
C6 0.0344(16) 0.052(2) 0.054(2) 0.0038(17) 0.0102(15) 0.0089(16)
C7 0.0349(16) 0.045(2) 0.049(2) 0.0041(16) 0.0103(14) 0.0114(15)
C8 0.0370(16) 0.0431(19) 0.047(2) 0.0006(16) 0.0101(15) 0.0130(15)
C9 0.0429(18) 0.046(2) 0.054(2) 0.0012(17) 0.0151(16) 0.0101(16)
C10 0.0509(19) 0.041(2) 0.059(2) 0.0021(17) 0.0144(17) 0.0103(17)
C11 0.059(2) 0.082(3) 0.051(2) -0.001(2) 0.0206(18) 0.021(2)
C12 0.059(2) 0.063(2) 0.054(2) -0.0043(19) 0.0130(18) 0.023(2)
C13 0.0453(18) 0.052(2) 0.047(2) -0.0012(17) 0.0100(15) 0.0167(17)
C14 0.063(2) 0.046(2) 0.051(2) -0.0058(17) 0.0096(17) 0.0211(19)
C15 0.0538(19) 0.042(2) 0.050(2) 0.0025(16) 0.0094(16) 0.0186(17)
C16 0.0442(17) 0.045(2) 0.0421(19) 0.0036(16) 0.0100(15) 0.0170(16)
C17 0.0439(18) 0.0435(19) 0.050(2) 0.0067(16) 0.0141(15) 0.0137(16)
C18 0.0508(19) 0.040(2) 0.054(2) 0.0036(16) 0.0093(16) 0.0153(17)
C19 0.064(2) 0.0372(19) 0.059(2) -0.0003(17) 0.0128(18) 0.0180(18)
C20 0.0506(19) 0.040(2) 0.050(2) 0.0024(16) 0.0161(16) 0.0164(17)
C21 0.0502(19) 0.050(2) 0.062(2) 0.0057(18) 0.0110(17) 0.0157(18)
C22 0.062(2) 0.046(2) 0.079(3) 0.011(2) 0.028(2) 0.0123(19)
C23 0.075(3) 0.053(2) 0.067(3) 0.020(2) 0.030(2) 0.026(2)
C24 0.066(2) 0.064(3) 0.055(2) 0.0067(19) 0.0091(19) 0.025(2)
C25 0.063(2) 0.043(2) 0.065(2) 0.0029(18) 0.0153(19) 0.0168(18)
C26 0.0522(19) 0.046(2) 0.049(2) 0.0122(16) 0.0153(16) 0.0238(17)
C27 0.059(2) 0.050(2) 0.073(3) 0.0142(19) 0.022(2) 0.0175(19)
C28 0.066(2) 0.075(3) 0.075(3) 0.032(2) 0.039(2) 0.026(2)
C29 0.098(3) 0.074(3) 0.061(3) 0.020(2) 0.040(2) 0.037(3)
C30 0.107(3) 0.051(2) 0.067(3) 0.008(2) 0.037(2) 0.027(2)
C31 0.078(3) 0.046(2) 0.059(2) 0.0052(18) 0.026(2) 0.019(2)
N1 0.0492(16) 0.0430(16) 0.0521(18) 0.0055(14) 0.0166(13) 0.0166(14)

loop_
_atom_type_symbol
_atom_type_description
_atom_type_scat_dispersion_real
_atom_type_scat_dispersion_imag
_atom_type_scat_source
C C 0.0033 0.0016 'International Tables Vol C Tables 4.2.6.8 and 6.1.1.4'
H H 0.0000 0.0000 'International Tables Vol C Tables 4.2.6.8 and 6.1.1.4'
N N 0.0061 0.0033 'International Tables Vol C Tables 4.2.6.8 and 6.1.1.4'

loop_
_geom_angle_atom_site_label_1
_geom_angle_atom_site_label_2
_geom_angle_atom_site_label_3
_geom_angle
C2 C1 C6 119.3(4)
C2 C1 C11 122.2(4)
C6 C1 C11 118.5(3)
C1 C2 C3 120.5(4)
C1 C2 H2 119.7
C3 C2 H2 119.7
C4 C3 C2 120.5(4)
C4 C3 H3 119.7
C2 C3 H3 119.7
C3 C4 C5 121.5(4)
C3 C4 H4 119.3
C5 C4 H4 119.3
C4 C5 C6 118.3(3)
C4 C5 C10 123.4(3)
C6 C5 C10 118.2(3)
C1 C6 C5 119.9(3)
C1 C6 C7 120.6(3)
C5 C6 C7 119.5(3)
C8 C7 C6 120.3(3)
C8 C7 C13 120.6(3)
C6 C7 C13 119.1(3)
C7 C8 C16 119.1(3)
C7 C8 C9 119.2(3)
C16 C8 C9 121.7(3)
C10 C9 C8 120.1(3)
C10 C9 H9 119.9
C8 C9 H9 119.9
C9 C10 C5 122.6(3)
C9 C10 H10 118.7
C5 C10 H10 118.7
C12 C11 C1 121.3(3)
C12 C11 H11 119.3
C1 C11 H11 119.3
C11 C12 C13 122.7(3)
C11 C12 H12 118.6
C13 C12 H12 118.6
C14 C13 C12 123.5(3)
C14 C13 C7 118.8(3)
C12 C13 C7 117.7(3)
C13 C14 C15 122.4(3)
C13 C14 H14 118.8
C15 C14 H14 118.8
C14 C15 C19 123.7(3)
C14 C15 C16 119.4(3)
C19 C15 C16 116.9(3)
N1 C16 C15 121.1(3)
N1 C16 C8 119.1(3)
C15 C16 C8 119.7(3)
N1 C17 C18 121.9(3)
N1 C17 C26 114.5(3)
C18 C17 C26 123.5(3)
C19 C18 C17 117.2(3)
C19 C18 C20 119.5(3)
C17 C18 C20 123.2(3)
C18 C19 C15 122.1(3)
C18 C19 H19 119.0
C15 C19 H19 119.0
C25 C20 C21 119.5(3)
C25 C20 C18 119.8(3)
C21 C20 C18 120.6(3)
C20 C21 C22 120.7(3)
C20 C21 H21 119.7
C22 C21 H21 119.7
C23 C22 C21 119.4(4)
C23 C22 H22 120.3
C21 C22 H22 120.3
C22 C23 C24 120.6(4)
C22 C23 H23 119.7
C24 C23 H23 119.7
C23 C24 C25 119.5(3)
C23 C24 H24 120.3
C25 C24 H24 120.3
C20 C25 C24 120.3(4)
C20 C25 H25 119.8
C24 C25 H25 119.8
C31 C26 C27 118.4(3)
C31 C26 C17 119.8(3)
C27 C26 C17 121.5(3)
C28 C27 C26 120.6(4)
C28 C27 H27 119.7
C26 C27 H27 119.7
C29 C28 C27 119.9(4)
C29 C28 H28 120.0
C27 C28 H28 120.0
C28 C29 C30 120.3(4)
C28 C29 H29 119.8
C30 C29 H29 119.8
C29 C30 C31 120.0(4)
C29 C30 H30 120.0
C31 C30 H30 120.0
C26 C31 C30 120.7(4)
C26 C31 H31 119.6
C30 C31 H31 119.6
C17 N1 C16 120.4(3)

loop_
_geom_bond_atom_site_label_1
_geom_bond_atom_site_label_2
_geom_bond_distance
C1 C2 1.386(5)
C1 C6 1.414(5)
C1 C11 1.447(5)
C2 C3 1.390(5)
C2 H2 0.9300
C3 C4 1.366(5)
C3 H3 0.9300
C4 C5 1.395(5)
C4 H4 0.9300
C5 C6 1.422(4)
C5 C10 1.421(5)
C6 C7 1.433(4)
C7 C8 1.406(4)
C7 C13 1.449(4)
C8 C16 1.426(4)
C8 C9 1.433(4)
C9 C10 1.357(4)
C9 H9 0.9300
C10 H10 0.9300
C11 C12 1.330(5)
C11 H11 0.9300
C12 C13 1.438(5)
C12 H12 0.9300
C13 C14 1.366(5)
C14 C15 1.405(5)
C14 H14 0.9300
C15 C19 1.410(5)
C15 C16 1.426(4)
C16 N1 1.363(4)
C17 N1 1.330(4)
C17 C18 1.438(4)
C17 C26 1.489(4)
C18 C19 1.365(5)
C18 C20 1.496(4)
C19 H19 0.9300
C20 C25 1.372(5)
C20 C21 1.378(5)
C21 C22 1.396(5)
C21 H21 0.9300
C22 C23 1.373(5)
C22 H22 0.9300
C23 C24 1.377(5)
C23 H23 0.9300
C24 C25 1.402(5)
C24 H24 0.9300
C25 H25 0.9300
C26 C31 1.380(5)
C26 C27 1.390(5)
C27 C28 1.389(5)
C27 H27 0.9300
C28 C29 1.364(5)
C28 H28 0.9300
C29 C30 1.372(5)
C29 H29 0.9300
C30 C31 1.388(5)
C30 H30 0.9300
C31 H31 0.9300

loop_
_geom_torsion_atom_site_label_1
_geom_torsion_atom_site_label_2
_geom_torsion_atom_site_label_3
_geom_torsion_atom_site_label_4
_geom_torsion
C6 C1 C2 C3 -0.2(5)
C11 C1 C2 C3 179.5(3)
C1 C2 C3 C4 0.8(6)
C2 C3 C4 C5 0.0(6)
C3 C4 C5 C6 -1.3(5)
C3 C4 C5 C10 178.3(3)
C2 C1 C6 C5 -1.1(5)
C11 C1 C6 C5 179.2(3)
C2 C1 C6 C7 179.5(3)
C11 C1 C6 C7 -0.3(5)
C4 C5 C6 C1 1.9(5)
C10 C5 C6 C1 -177.8(3)
C4 C5 C6 C7 -178.7(3)
C10 C5 C6 C7 1.6(4)
C1 C6 C7 C8 179.5(3)
C5 C6 C7 C8 0.1(5)
C1 C6 C7 C13 -0.6(5)
C5 C6 C7 C13 180.0(3)
C6 C7 C8 C16 178.9(3)
C13 C7 C8 C16 -1.0(4)
C6 C7 C8 C9 -1.7(4)
C13 C7 C8 C9 178.4(3)
C7 C8 C9 C10 1.6(5)
C16 C8 C9 C10 -179.0(3)
C8 C9 C10 C5 0.2(5)
C4 C5 C10 C9 178.5(3)
C6 C5 C10 C9 -1.8(5)
C2 C1 C11 C12 -179.1(4)
C6 C1 C11 C12 0.6(5)
C1 C11 C12 C13 -0.1(6)
C11 C12 C13 C14 -180.0(4)
C11 C12 C13 C7 -0.7(5)
C8 C7 C13 C14 0.2(5)
C6 C7 C13 C14 -179.7(3)
C8 C7 C13 C12 -179.1(3)
C6 C7 C13 C12 1.1(4)
C12 C13 C14 C15 179.5(3)
C7 C13 C14 C15 0.3(5)
C13 C14 C15 C19 -178.1(3)
C13 C14 C15 C16 0.0(5)
C14 C15 C16 N1 178.2(3)
C19 C15 C16 N1 -3.6(5)
C14 C15 C16 C8 -0.8(5)
C19 C15 C16 C8 177.4(3)
C7 C8 C16 N1 -177.7(3)
C9 C8 C16 N1 2.9(5)
C7 C8 C16 C15 1.3(5)
C9 C8 C16 C15 -178.1(3)
N1 C17 C18 C19 -6.3(5)
C26 C17 C18 C19 170.7(3)
N1 C17 C18 C20 170.2(3)
C26 C17 C18 C20 -12.9(5)
C17 C18 C19 C15 4.2(5)
C20 C18 C19 C15 -172.4(3)
C14 C15 C19 C18 178.6(3)
C16 C15 C19 C18 0.5(5)
C19 C18 C20 C25 121.3(4)
C17 C18 C20 C25 -55.1(4)
C19 C18 C20 C21 -55.8(4)
C17 C18 C20 C21 127.8(3)
C25 C20 C21 C22 -0.2(5)
C18 C20 C21 C22 176.8(3)
C20 C21 C22 C23 0.6(5)
C21 C22 C23 C24 -1.6(5)
C22 C23 C24 C25 2.4(5)
C21 C20 C25 C24 1.0(5)
C18 C20 C25 C24 -176.1(3)
C23 C24 C25 C20 -2.1(5)
N1 C17 C26 C31 -39.5(4)
C18 C17 C26 C31 143.3(3)
N1 C17 C26 C27 134.5(3)
C18 C17 C26 C27 -42.7(4)
C31 C26 C27 C28 0.5(5)
C17 C26 C27 C28 -173.6(3)
C26 C27 C28 C29 -0.9(5)
C27 C28 C29 C30 0.3(6)
C28 C29 C30 C31 0.8(6)
C27 C26 C31 C30 0.5(5)
C17 C26 C31 C30 174.7(3)
C29 C30 C31 C26 -1.2(6)
C18 C17 N1 C16 3.4(5)
C26 C17 N1 C16 -173.8(3)
C15 C16 N1 C17 1.7(5)
C8 C16 N1 C17 -179.3(3)
